data_7016096
loop_
_publ_author_name
'L\"u, Xue'
'Chen, Xi'
'Ren, Zhi-Gang'
'Lang, Jian-Ping'
'Liu, Dong'
'Sun, Zhen-Rong'

_publ_section_title
;
 Four [Tp*W(\m(3)-S)(3)Cu(3)(\m(3)-Br)]-based clusters: synthesis,
 structural characterization and third-order NLO properties.
;
_journal_issue 31
_journal_name_full 'Dalton transactions (Cambridge, England : 2003)'
_journal_page_first 7983
_journal_page_last 7992
_journal_paper_doi 10.1039/c1dt10230c
_journal_volume 40
_journal_year 2011
_chemical_formula_moiety '(C21 H34 B Br2 Cu3 N18 S3 W), 0.5(C4 H10 O), (C2 H3 N)'
_chemical_formula_sum 'C25 H42 B Br2 Cu3 N19 O0.5 S3 W'
_chemical_formula_weight 1258.06
_space_group_IT_number 15
_symmetry_cell_setting monoclinic
_symmetry_space_group_name_Hall '-C 2yc'
_symmetry_space_group_name_H-M 'C 1 2/c 1'
_atom_sites_solution_hydrogens geom
_atom_sites_solution_primary direct
_atom_sites_solution_secondary difmap
_audit_creation_method SHELXL-97
_audit_update_record
;
2011-05-13 # Formatted by publCIF
;
_cell_angle_alpha 90.00
_cell_angle_beta 109.09(3)
_cell_angle_gamma 90.00
_cell_formula_units_Z 8
_cell_length_a 17.683(4)
_cell_length_b 22.969(5)
_cell_length_c 25.060(5)
_cell_measurement_reflns_used 13726
_cell_measurement_temperature 223(2)
_cell_measurement_theta_max 27.4700
_cell_measurement_theta_min 3.0144
_cell_volume 9619(4)
_computing_cell_refinement 'CrystalClear, Ver. 1.30 (Rigaku/MSC, 2001)'
_computing_data_collection 'CrystalClear, Ver. 1.30 (Rigaku/MSC, 2001)'
_computing_data_reduction 'CrystalStructure, Ver. 3.60 (Rigaku/MSC, 2004)'
_computing_molecular_graphics 'ORTEPII (Johnson, 1976)'
_computing_publication_material SHELXL97
_computing_structure_refinement 'SHELXL-97 (Sheldrick, 1997)'
_computing_structure_solution 'SHELXS-97 (Sheldrick, 1990)'
_diffrn_ambient_temperature 223(2)
_diffrn_measured_fraction_theta_full 0.994
_diffrn_measured_fraction_theta_max 0.994
_diffrn_measurement_device_type 'Rigaku Mercury'
_diffrn_measurement_method dtprofit.ref
_diffrn_radiation_monochromator graphite
_diffrn_radiation_source 'fine-focus sealed tube'
_diffrn_radiation_type MoK\a
_diffrn_radiation_wavelength 0.71073
_diffrn_reflns_av_R_equivalents 0.0616
_diffrn_reflns_av_sigmaI/netI 0.0661
_diffrn_reflns_limit_h_max 22
_diffrn_reflns_limit_h_min -22
_diffrn_reflns_limit_k_max 29
_diffrn_reflns_limit_k_min -24
_diffrn_reflns_limit_l_max 32
_diffrn_reflns_limit_l_min -32
_diffrn_reflns_number 37439
_diffrn_reflns_theta_full 27.47
_diffrn_reflns_theta_max 27.47
_diffrn_reflns_theta_min 3.01
_diffrn_standards_decay_% 0
_diffrn_standards_interval_count 0
_diffrn_standards_interval_time 0
_diffrn_standards_number 0
_exptl_absorpt_coefficient_mu 5.526
_exptl_absorpt_correction_T_max 0.4045
_exptl_absorpt_correction_T_min 0.1687
_exptl_absorpt_correction_type multi-scan
_exptl_absorpt_process_details 'Jacobson, R. (1998) Private communication.'
_exptl_crystal_colour black
_exptl_crystal_density_diffrn 1.737
_exptl_crystal_density_method 'not measured'
_exptl_crystal_description Prism
_exptl_crystal_F_000 4904
_exptl_crystal_size_max 0.50
_exptl_crystal_size_mid 0.40
_exptl_crystal_size_min 0.20
_refine_diff_density_max 1.553
_refine_diff_density_min -1.286
_refine_diff_density_rms 0.191
_refine_ls_extinction_method none
_refine_ls_goodness_of_fit_ref 1.099
_refine_ls_hydrogen_treatment constr
_refine_ls_matrix_type full
_refine_ls_number_parameters 499
_refine_ls_number_reflns 10972
_refine_ls_number_restraints 5
_refine_ls_restrained_S_all 1.100
_refine_ls_R_factor_all 0.0709
_refine_ls_R_factor_gt 0.0570
_refine_ls_shift/su_max 0.011
_refine_ls_shift/su_mean 0.000
_refine_ls_structure_factor_coef Fsqd
_refine_ls_weighting_details 'calc w=1/[\s^2^(Fo^2^)+(0.0666P)^2^+33.1173P] where P=(Fo^2^+2Fc^2^)/3'
_refine_ls_weighting_scheme calc
_refine_ls_wR_factor_gt 0.1371
_refine_ls_wR_factor_ref 0.1459
_reflns_number_gt 9137
_reflns_number_total 10972
_reflns_threshold_expression >2sigma(I)
_cod_data_source_file c1dt10230c.txt
_cod_data_source_block ss
_cod_original_cell_volume 9619(3)
_cod_original_sg_symbol_H-M 'C 2/c'
_cod_original_formula_sum 'C25 H42 B Br2 Cu3 N19 O0.50 S3 W'
_cod_database_code 7016096

loop_
_symmetry_equiv_pos_as_xyz
'x, y, z'
'-x, y, -z+1/2'
'x+1/2, y+1/2, z'
'-x+1/2, y+1/2, -z+1/2'
'-x, -y, -z'
'x, -y, z-1/2'
'-x+1/2, -y+1/2, -z'
'x+1/2, -y+1/2, z-1/2'

loop_
_atom_site_label
_atom_site_type_symbol
_atom_site_fract_x
_atom_site_fract_y
_atom_site_fract_z
_atom_site_U_iso_or_equiv
_atom_site_adp_type
_atom_site_occupancy
_atom_site_symmetry_multiplicity
_atom_site_calc_flag
_atom_site_refinement_flags
_atom_site_disorder_assembly
_atom_site_disorder_group
W1 W 0.363988(7) 0.941213(6) 0.340261(5) 0.02415(3) Uani 1 1 d . . .
Br1 Br 0.24094(2) 0.810854(19) 0.176281(14) 0.04029(10) Uani 1 1 d . . .
Cu1 Cu 0.31242(2) 0.85872(2) 0.260511(16) 0.03298(11) Uani 1 1 d . . .
S1 S 0.37646(4) 0.89196(4) 0.42277(3) 0.02685(19) Uani 1 1 d . . .
C1 C 0.5757(2) 0.91444(19) 0.44234(19) 0.0527(14) Uani 1 1 d . . .
H1A H 0.5405 0.8970 0.4605 0.079 Uiso 1 1 calc R . .
H1B H 0.6299 0.9154 0.4687 0.079 Uiso 1 1 calc R . .
H1C H 0.5744 0.8916 0.4095 0.079 Uiso 1 1 calc R . .
C2 C 0.5486(2) 0.97487(17) 0.42451(15) 0.0363(10) Uani 1 1 d . . .
C3 C 0.5980(2) 1.02401(19) 0.44273(16) 0.0418(11) Uani 1 1 d . . .
H3 H 0.6514 1.0244 0.4669 0.050 Uiso 1 1 calc R . .
C4 C 0.5528(2) 1.07071(16) 0.41812(14) 0.0334(9) Uani 1 1 d . . .
C5 C 0.5737(2) 1.13457(18) 0.42273(18) 0.0492(12) Uani 1 1 d . . .
H5A H 0.5547 1.1522 0.3855 0.074 Uiso 1 1 calc R . .
H5B H 0.6314 1.1390 0.4384 0.074 Uiso 1 1 calc R . .
H5C H 0.5487 1.1535 0.4472 0.074 Uiso 1 1 calc R . .
C6 C 0.3321(3) 0.9592(2) 0.18214(14) 0.0529(13) Uani 1 1 d . . .
H6A H 0.3764 0.9319 0.1936 0.079 Uiso 1 1 calc R . .
H6B H 0.3233 0.9714 0.1435 0.079 Uiso 1 1 calc R . .
H6C H 0.2842 0.9405 0.1846 0.079 Uiso 1 1 calc R . .
C7 C 0.3513(2) 1.01105(17) 0.22010(15) 0.0405(10) Uani 1 1 d . . .
C8 C 0.3566(3) 1.06741(19) 0.20244(16) 0.0490(12) Uani 1 1 d . . .
H8 H 0.3489 1.0791 0.1651 0.059 Uiso 1 1 calc R . .
C9 C 0.3748(2) 1.10310(18) 0.24824(16) 0.0437(11) Uani 1 1 d . . .
C10 C 0.3863(3) 1.16838(19) 0.25290(19) 0.0579(14) Uani 1 1 d . . .
H10A H 0.3447 1.1856 0.2652 0.087 Uiso 1 1 calc R . .
H10B H 0.3832 1.1842 0.2164 0.087 Uiso 1 1 calc R . .
H10C H 0.4382 1.1772 0.2801 0.087 Uiso 1 1 calc R . .
C11 C 0.2000(2) 0.96771(18) 0.40769(17) 0.0513(11) Uani 1 1 d . . .
H11A H 0.1708 0.9513 0.3711 0.077 Uiso 1 1 calc R . .
H11B H 0.1624 0.9817 0.4256 0.077 Uiso 1 1 calc R . .
H11C H 0.2339 0.9380 0.4312 0.077 Uiso 1 1 calc R . .
C12 C 0.2506(2) 1.01725(17) 0.40037(14) 0.0355(9) Uani 1 1 d . . .
C13 C 0.2433(2) 1.07351(18) 0.41713(16) 0.0406(10) Uani 1 1 d . . .
H13 H 0.2066 1.0867 0.4344 0.049 Uiso 1 1 calc R . .
C14 C 0.2987(2) 1.10654(17) 0.40427(15) 0.0375(10) Uani 1 1 d . . .
C15 C 0.3156(3) 1.16982(19) 0.4125(2) 0.0616(14) Uani 1 1 d . . .
H15A H 0.3729 1.1759 0.4288 0.092 Uiso 1 1 calc R . .
H15B H 0.2891 1.1854 0.4377 0.092 Uiso 1 1 calc R . .
H15C H 0.2958 1.1896 0.3764 0.092 Uiso 1 1 calc R . .
C16 C 0.16437(18) 0.81429(16) 0.42004(13) 0.0296(8) Uani 1 1 d . . .
C17 C 0.03270(18) 0.79084(16) 0.38199(14) 0.0317(9) Uani 1 1 d . . .
C18 C 0.10493(16) 0.80888(15) 0.32436(13) 0.0250(8) Uani 1 1 d . . .
C19 C 0.58279(18) 0.77051(16) 0.40798(14) 0.0316(9) Uani 1 1 d . . .
C20 C 0.62986(18) 0.72053(16) 0.48973(13) 0.0304(8) Uani 1 1 d . . .
C21 C 0.49836(18) 0.74637(15) 0.45790(13) 0.0277(8) Uani 1 1 d . . .
N1 N 0.47666(15) 0.99097(13) 0.39124(12) 0.0301(7) Uani 1 1 d . . .
B1 B 0.4052(2) 1.08574(18) 0.35531(17) 0.0321(10) Uani 1 1 d . . .
H1 H 0.4171 1.1279 0.3597 0.038 Uiso 1 1 calc R . .
N2 N 0.47963(16) 1.05091(13) 0.38757(12) 0.0307(8) Uani 1 1 d . . .
Cu2 Cu 0.42805(2) 0.83447(2) 0.370405(16) 0.03021(10) Uani 1 1 d . . .
S2 S 0.44107(4) 0.88787(4) 0.29908(3) 0.0283(2) Uani 1 1 d . . .
Br2 Br 0.31207(2) 0.755972(17) 0.323110(16) 0.03730(10) Uani 1 1 d . . .
N3 N 0.36516(17) 1.01150(13) 0.27660(11) 0.0317(7) Uani 1 1 d . . .
Cu3 Cu 0.26430(2) 0.86031(2) 0.356209(16) 0.02955(10) Uani 1 1 d . . .
S3 S 0.23528(4) 0.92432(4) 0.28436(3) 0.0284(2) Uani 1 1 d . . .
N4 N 0.38048(17) 1.06944(13) 0.29383(12) 0.0326(8) Uani 1 1 d . . .
N5 N 0.31011(15) 1.01532(13) 0.37724(12) 0.0317(8) Uani 1 1 d . . .
N6 N 0.33828(17) 1.07095(13) 0.37907(12) 0.0314(8) Uani 1 1 d . . .
N7 N 0.17060(15) 0.82273(13) 0.36811(10) 0.0274(7) Uani 1 1 d . . .
N8 N 0.09623(15) 0.79843(14) 0.42953(11) 0.0318(8) Uani 1 1 d . . .
N9 N 0.03405(15) 0.79317(13) 0.32908(11) 0.0308(7) Uani 1 1 d . . .
N10 N 0.22903(16) 0.82031(16) 0.46533(12) 0.0417(9) Uani 1 1 d . . .
H10D H 0.2260 0.8141 0.4988 0.050 Uiso 1 1 calc R . .
H10E H 0.2744 0.8305 0.4615 0.050 Uiso 1 1 calc R . .
N11 N -0.03804(15) 0.77989(16) 0.38903(12) 0.0405(9) Uani 1 1 d . . .
H11D H -0.0805 0.7747 0.3597 0.049 Uiso 1 1 calc R . .
H11E H -0.0414 0.7780 0.4229 0.049 Uiso 1 1 calc R . .
N12 N 0.10867(15) 0.81162(14) 0.27206(11) 0.0323(8) Uani 1 1 d . . .
H12A H 0.0666 0.8035 0.2433 0.039 Uiso 1 1 calc R . .
H12B H 0.1531 0.8216 0.2667 0.039 Uiso 1 1 calc R . .
N13 N 0.50854(15) 0.77609(13) 0.41318(11) 0.0292(7) Uani 1 1 d . . .
N14 N 0.64445(15) 0.74528(13) 0.44594(11) 0.0299(7) Uani 1 1 d . . .
N15 N 0.55686(15) 0.71776(13) 0.49642(11) 0.0291(7) Uani 1 1 d . . .
N16 N 0.59380(17) 0.79214(16) 0.36244(12) 0.0447(9) Uani 1 1 d . . .
H16A H 0.6405 0.7896 0.3580 0.054 Uiso 1 1 calc R . .
H16B H 0.5544 0.8090 0.3367 0.054 Uiso 1 1 calc R . .
N17 N 0.69095(16) 0.69465(14) 0.52944(11) 0.0339(8) Uani 1 1 d . . .
H17A H 0.7384 0.6944 0.5262 0.041 Uiso 1 1 calc R . .
H17B H 0.6830 0.6782 0.5584 0.041 Uiso 1 1 calc R . .
N18 N 0.42631(16) 0.74677(14) 0.46378(12) 0.0383(8) Uani 1 1 d . . .
H18A H 0.4185 0.7287 0.4921 0.046 Uiso 1 1 calc R . .
H18B H 0.3870 0.7651 0.4393 0.046 Uiso 1 1 calc R . .
N19 N 0.2267(5) 0.8458(4) 0.5792(3) 0.088(2) Uani 0.50 1 d PD . .
C26 C 0.1389(5) 0.8933(5) 0.6300(3) 0.088(2) Uani 0.50 1 d PD . .
H26A H 0.1424 0.8608 0.6554 0.132 Uiso 0.50 1 calc PR . .
H26B H 0.0832 0.9011 0.6090 0.132 Uiso 0.50 1 calc PR . .
H26C H 0.1628 0.9275 0.6517 0.132 Uiso 0.50 1 calc PR . .
C27 C 0.1846(5) 0.8781(6) 0.5879(3) 0.088(2) Uani 0.50 1 d PD . .
C29 C 0.1283(6) 0.1498(8) 0.2756(4) 0.133(3) Uiso 0.50 1 d PD . .
H29A H 0.0939 0.1605 0.2381 0.200 Uiso 0.50 1 calc PR . .
H29B H 0.1526 0.1122 0.2741 0.200 Uiso 0.50 1 calc PR . .
H29C H 0.1699 0.1789 0.2895 0.200 Uiso 0.50 1 calc PR . .
N20 N 0.0428(5) 0.1373(6) 0.3446(4) 0.133(3) Uiso 0.50 1 d PD . .
C28 C 0.0814(6) 0.1463(8) 0.3132(4) 0.133(3) Uiso 0.50 1 d PD . .
O1 O 0.0673(6) 1.0348(4) 0.6048(4) 0.104(2) Uani 0.50 1 d P . .
C23 C 0.0370(9) 1.0611(5) 0.6432(6) 0.104(2) Uani 0.50 1 d P . .
H23A H 0.0751 1.0902 0.6651 0.125 Uiso 0.50 1 calc PR . .
H23B H -0.0132 1.0810 0.6230 0.125 Uiso 0.50 1 calc PR . .
C25 C 0.0808(9) 1.0659(6) 0.5640(6) 0.104(2) Uani 0.50 1 d P . .
H25A H 0.1152 1.0987 0.5821 0.125 Uiso 0.50 1 calc PR . .
H25B H 0.0295 1.0825 0.5409 0.125 Uiso 0.50 1 calc PR . .
C24 C 0.1162(8) 1.0389(6) 0.5263(6) 0.104(2) Uani 0.50 1 d P . .
H24A H 0.1739 1.0434 0.5411 0.156 Uiso 0.50 1 calc PR . .
H24B H 0.0958 1.0571 0.4895 0.156 Uiso 0.50 1 calc PR . .
H24C H 0.1028 0.9978 0.5229 0.156 Uiso 0.50 1 calc PR . .
C22 C 0.0243(8) 1.0227(5) 0.6768(6) 0.104(2) Uani 0.50 1 d P . .
H22A H -0.0163 0.9956 0.6553 0.156 Uiso 0.50 1 calc PR . .
H22B H 0.0060 1.0419 0.7048 0.156 Uiso 0.50 1 calc PR . .
H22C H 0.0735 1.0018 0.6955 0.156 Uiso 0.50 1 calc PR . .

loop_
_atom_site_aniso_label
_atom_site_aniso_U_11
_atom_site_aniso_U_22
_atom_site_aniso_U_33
_atom_site_aniso_U_23
_atom_site_aniso_U_13
_atom_site_aniso_U_12
W1 0.02309(5) 0.02763(6) 0.02250(5) 0.00031(5) 0.00851(4) -0.00284(5)
Br1 0.03276(14) 0.0590(2) 0.03074(14) -0.01490(15) 0.01261(12) -0.00688(16)
Cu1 0.02783(16) 0.0451(2) 0.02714(17) -0.00801(17) 0.01052(14) -0.00352(17)
S1 0.0269(3) 0.0345(4) 0.0204(3) -0.0005(3) 0.0096(2) -0.0049(3)
C1 0.040(2) 0.045(2) 0.057(2) 0.006(2) -0.007(2) -0.0101(19)
C2 0.0329(15) 0.0372(19) 0.0337(17) -0.0011(16) 0.0041(14) -0.0089(15)
C3 0.0348(16) 0.050(2) 0.0368(18) -0.0047(17) 0.0069(14) -0.0073(17)
C4 0.0345(15) 0.0336(17) 0.0291(15) -0.0102(14) 0.0064(13) -0.0106(14)
C5 0.0449(19) 0.047(2) 0.053(2) -0.0127(19) 0.0135(17) -0.0159(18)
C6 0.084(3) 0.056(3) 0.0176(15) 0.0057(17) 0.0138(16) -0.007(2)
C7 0.0512(18) 0.038(2) 0.0333(16) 0.0109(15) 0.0147(14) -0.0005(17)
C8 0.062(2) 0.054(2) 0.0307(17) 0.0099(17) 0.0151(16) -0.008(2)
C9 0.0474(19) 0.038(2) 0.0432(19) 0.0115(17) 0.0120(16) -0.0063(17)
C10 0.077(3) 0.043(2) 0.053(2) 0.008(2) 0.020(2) -0.015(2)
C11 0.0533(16) 0.043(2) 0.075(2) -0.0157(18) 0.0447(14) -0.0108(17)
C12 0.0320(14) 0.0384(19) 0.0383(16) -0.0060(15) 0.0147(12) -0.0033(14)
C13 0.0364(15) 0.043(2) 0.0455(18) -0.0050(17) 0.0181(13) 0.0039(16)
C14 0.0364(16) 0.0373(19) 0.0368(16) -0.0105(15) 0.0094(13) 0.0036(15)
C15 0.068(2) 0.038(2) 0.091(3) -0.005(2) 0.043(2) 0.005(2)
C16 0.0265(12) 0.0391(18) 0.0263(13) 0.0040(13) 0.0127(10) -0.0046(13)
C17 0.0267(12) 0.0380(18) 0.0330(14) 0.0070(14) 0.0132(11) -0.0041(13)
C18 0.0186(11) 0.0306(16) 0.0262(13) 0.0009(12) 0.0079(10) -0.0005(12)
C19 0.0257(12) 0.0360(18) 0.0369(15) 0.0015(14) 0.0155(11) 0.0034(13)
C20 0.0285(13) 0.0344(18) 0.0316(14) -0.0029(14) 0.0141(11) -0.0002(13)
C21 0.0284(13) 0.0302(16) 0.0236(13) 0.0000(13) 0.0074(11) -0.0028(13)
N1 0.0227(11) 0.0302(15) 0.0330(13) 0.0028(12) 0.0033(10) -0.0057(11)
B1 0.0304(16) 0.0213(18) 0.0388(19) 0.0047(16) 0.0036(15) -0.0012(15)
N2 0.0281(12) 0.0304(15) 0.0311(13) -0.0033(12) 0.0061(10) -0.0085(11)
Cu2 0.02743(15) 0.0371(2) 0.02925(17) 0.00626(17) 0.01358(13) 0.00409(16)
S2 0.0254(3) 0.0364(4) 0.0264(3) 0.0024(3) 0.0127(2) -0.0009(3)
Br2 0.03330(15) 0.03589(18) 0.04043(17) -0.00370(15) 0.00894(13) -0.00188(14)
N3 0.0396(13) 0.0292(15) 0.0273(12) 0.0069(11) 0.0121(10) -0.0002(12)
Cu3 0.02452(15) 0.0400(2) 0.02523(16) 0.00178(16) 0.00968(13) -0.00631(16)
S3 0.0229(3) 0.0350(4) 0.0262(3) 0.0002(3) 0.0068(3) -0.0007(3)
N4 0.0337(13) 0.0279(14) 0.0348(14) 0.0036(12) 0.0093(11) -0.0017(12)
N5 0.0244(11) 0.0318(15) 0.0390(14) -0.0039(12) 0.0107(10) 0.0018(11)
N6 0.0332(13) 0.0254(14) 0.0323(13) -0.0033(12) 0.0061(11) -0.0058(12)
N7 0.0276(11) 0.0348(15) 0.0207(11) 0.0007(11) 0.0090(9) -0.0065(11)
N8 0.0252(11) 0.0458(17) 0.0266(12) -0.0006(12) 0.0113(9) -0.0094(12)
N9 0.0244(11) 0.0394(16) 0.0297(12) 0.0010(12) 0.0103(9) -0.0035(11)
N10 0.0254(11) 0.073(2) 0.0265(12) 0.0084(14) 0.0085(10) -0.0099(14)
N11 0.0250(11) 0.072(2) 0.0290(12) 0.0018(14) 0.0145(9) -0.0089(14)
N12 0.0233(10) 0.0522(18) 0.0231(11) -0.0070(12) 0.0098(9) -0.0109(12)
N13 0.0250(10) 0.0381(16) 0.0274(11) 0.0041(11) 0.0125(9) 0.0026(11)
N14 0.0210(10) 0.0415(16) 0.0290(12) 0.0046(12) 0.0103(9) 0.0018(11)
N15 0.0238(10) 0.0375(15) 0.0270(11) 0.0054(12) 0.0098(9) -0.0014(11)
N16 0.0297(12) 0.073(2) 0.0363(13) 0.0215(15) 0.0178(10) 0.0146(14)
N17 0.0248(11) 0.0448(17) 0.0309(13) 0.0130(13) 0.0076(10) 0.0031(12)
N18 0.0296(11) 0.0502(18) 0.0416(13) 0.0174(13) 0.0205(10) 0.0068(13)
N19 0.085(3) 0.130(5) 0.056(3) -0.024(3) 0.030(2) -0.065(3)
C26 0.085(3) 0.130(5) 0.056(3) -0.024(3) 0.030(2) -0.065(3)
C27 0.085(3) 0.130(5) 0.056(3) -0.024(3) 0.030(2) -0.065(3)
O1 0.126(4) 0.065(3) 0.126(4) -0.002(3) 0.046(3) -0.027(3)
C23 0.126(4) 0.065(3) 0.126(4) -0.002(3) 0.046(3) -0.027(3)
C25 0.126(4) 0.065(3) 0.126(4) -0.002(3) 0.046(3) -0.027(3)
C24 0.126(4) 0.065(3) 0.126(4) -0.002(3) 0.046(3) -0.027(3)
C22 0.126(4) 0.065(3) 0.126(4) -0.002(3) 0.046(3) -0.027(3)

loop_
_atom_type_symbol
_atom_type_description
_atom_type_scat_dispersion_real
_atom_type_scat_dispersion_imag
_atom_type_scat_source
C C 0.0033 0.0016 'International Tables Vol C Tables 4.2.6.8 and 6.1.1.4'
H H 0.0000 0.0000 'International Tables Vol C Tables 4.2.6.8 and 6.1.1.4'
B B 0.0013 0.0007 'International Tables Vol C Tables 4.2.6.8 and 6.1.1.4'
N N 0.0061 0.0033 'International Tables Vol C Tables 4.2.6.8 and 6.1.1.4'
O O 0.0106 0.0060 'International Tables Vol C Tables 4.2.6.8 and 6.1.1.4'
S S 0.1246 0.1234 'International Tables Vol C Tables 4.2.6.8 and 6.1.1.4'
Cu Cu 0.3201 1.2651 'International Tables Vol C Tables 4.2.6.8 and 6.1.1.4'
Br Br -0.2901 2.4595 'International Tables Vol C Tables 4.2.6.8 and 6.1.1.4'
W W -0.8490 6.8722 'International Tables Vol C Tables 4.2.6.8 and 6.1.1.4'

loop_
_geom_angle_atom_site_label_1
_geom_angle_atom_site_label_2
_geom_angle_atom_site_label_3
_geom_angle
_geom_angle_site_symmetry_1
_geom_angle_site_symmetry_3
_geom_angle_publ_flag
N3 W1 S3 85.76(7) . . ?
N3 W1 N5 81.76(11) . . ?
S3 W1 N5 84.92(7) . . ?
N3 W1 N1 80.28(10) . . ?
S3 W1 N1 159.80(7) . . ?
N5 W1 N1 78.72(10) . . ?
N3 W1 S1 163.35(7) . . ?
S3 W1 S1 104.54(4) . . ?
N5 W1 S1 86.11(8) . . ?
N1 W1 S1 86.21(8) . . ?
N3 W1 S2 85.48(8) . . ?
S3 W1 S2 104.54(3) . . ?
N5 W1 S2 163.52(8) . . ?
N1 W1 S2 88.92(8) . . ?
S1 W1 S2 104.07(3) . . ?
N3 W1 Cu3 138.95(7) . . ?
S3 W1 Cu3 53.20(3) . . ?
N5 W1 Cu3 94.25(8) . . ?
N1 W1 Cu3 139.26(7) . . ?
S1 W1 Cu3 53.14(3) . . ?
S2 W1 Cu3 102.22(3) . . ?
N3 W1 Cu1 93.30(7) . . ?
S3 W1 Cu1 52.83(3) . . ?
N5 W1 Cu1 137.75(6) . . ?
N1 W1 Cu1 142.04(8) . . ?
S1 W1 Cu1 103.35(3) . . ?
S2 W1 Cu1 53.18(3) . . ?
Cu3 W1 Cu1 62.76(2) . . ?
N3 W1 Cu2 137.80(8) . . ?
S3 W1 Cu2 105.07(3) . . ?
N5 W1 Cu2 138.87(8) . . ?
N1 W1 Cu2 95.06(7) . . ?
S1 W1 Cu2 52.79(3) . . ?
S2 W1 Cu2 52.38(2) . . ?
Cu3 W1 Cu2 64.232(19) . . ?
Cu1 W1 Cu2 65.01(2) . . ?
S3 Cu1 S2 107.56(4) . . ?
S3 Cu1 Br1 111.03(3) . . ?
S2 Cu1 Br1 133.85(4) . . ?
S3 Cu1 W1 54.25(3) . . ?
S2 Cu1 W1 54.87(3) . . ?
Br1 Cu1 W1 161.85(2) . . ?
S3 Cu1 Cu3 51.66(3) . . ?
S2 Cu1 Cu3 100.09(4) . . ?
Br1 Cu1 Cu3 123.49(2) . . ?
W1 Cu1 Cu3 58.481(16) . . ?
S3 Cu1 Br2 107.49(3) . . ?
S2 Cu1 Br2 101.17(3) . . ?
Br1 Cu1 Br2 90.56(2) . . ?
W1 Cu1 Br2 103.71(2) . . ?
Cu3 Cu1 Br2 58.647(17) . . ?
S3 Cu1 Cu2 100.24(3) . . ?
S2 Cu1 Cu2 49.64(3) . . ?
Br1 Cu1 Cu2 140.30(3) . . ?
W1 Cu1 Cu2 57.75(2) . . ?
Cu3 Cu1 Cu2 60.34(2) . . ?
Br2 Cu1 Cu2 56.113(15) . . ?
Cu2 S1 Cu3 78.81(3) . . ?
Cu2 S1 W1 72.74(3) . . ?
Cu3 S1 W1 72.02(3) . . ?
C2 C1 H1A 109.5 . . ?
C2 C1 H1B 109.5 . . ?
H1A C1 H1B 109.5 . . ?
C2 C1 H1C 109.5 . . ?
H1A C1 H1C 109.5 . . ?
H1B C1 H1C 109.5 . . ?
N1 C2 C3 110.3(3) . . ?
N1 C2 C1 126.7(3) . . ?
C3 C2 C1 123.0(3) . . ?
C4 C3 C2 105.9(3) . . ?
C4 C3 H3 127.1 . . ?
C2 C3 H3 127.1 . . ?
N2 C4 C3 107.7(3) . . ?
N2 C4 C5 122.5(3) . . ?
C3 C4 C5 129.7(3) . . ?
C4 C5 H5A 109.5 . . ?
C4 C5 H5B 109.5 . . ?
H5A C5 H5B 109.5 . . ?
C4 C5 H5C 109.5 . . ?
H5A C5 H5C 109.5 . . ?
H5B C5 H5C 109.5 . . ?
C7 C6 H6A 109.5 . . ?
C7 C6 H6B 109.5 . . ?
H6A C6 H6B 109.5 . . ?
C7 C6 H6C 109.5 . . ?
H6A C6 H6C 109.5 . . ?
H6B C6 H6C 109.5 . . ?
N3 C7 C8 108.6(3) . . ?
N3 C7 C6 126.7(3) . . ?
C8 C7 C6 124.7(3) . . ?
C9 C8 C7 108.5(4) . . ?
C9 C8 H8 125.8 . . ?
C7 C8 H8 125.8 . . ?
N4 C9 C8 107.4(4) . . ?
N4 C9 C10 122.0(4) . . ?
C8 C9 C10 130.6(4) . . ?
C9 C10 H10A 109.5 . . ?
C9 C10 H10B 109.5 . . ?
H10A C10 H10B 109.5 . . ?
C9 C10 H10C 109.5 . . ?
H10A C10 H10C 109.5 . . ?
H10B C10 H10C 109.5 . . ?
C12 C11 H11A 109.5 . . ?
C12 C11 H11B 109.5 . . ?
H11A C11 H11B 109.5 . . ?
C12 C11 H11C 109.5 . . ?
H11A C11 H11C 109.5 . . ?
H11B C11 H11C 109.5 . . ?
N5 C12 C13 108.9(3) . . ?
N5 C12 C11 127.3(3) . . ?
C13 C12 C11 123.8(4) . . ?
C14 C13 C12 107.7(4) . . ?
C14 C13 H13 126.1 . . ?
C12 C13 H13 126.1 . . ?
N6 C14 C13 107.2(3) . . ?
N6 C14 C15 122.9(4) . . ?
C13 C14 C15 129.9(4) . . ?
C14 C15 H15A 109.5 . . ?
C14 C15 H15B 109.5 . . ?
H15A C15 H15B 109.5 . . ?
C14 C15 H15C 109.5 . . ?
H15A C15 H15C 109.5 . . ?
H15B C15 H15C 109.5 . . ?
N10 C16 N8 116.4(3) . . ?
N10 C16 N7 119.2(3) . . ?
N8 C16 N7 124.3(3) . . ?
N9 C17 N11 117.2(3) . . ?
N9 C17 N8 126.1(3) . . ?
N11 C17 N8 116.7(3) . . ?
N12 C18 N9 116.4(3) . . ?
N12 C18 N7 118.8(3) . . ?
N9 C18 N7 124.8(3) . . ?
N16 C19 N14 117.9(3) . . ?
N16 C19 N13 117.8(3) . . ?
N14 C19 N13 124.3(3) . . ?
N14 C20 N17 118.2(3) . . ?
N14 C20 N15 124.7(3) . . ?
N17 C20 N15 117.0(3) . . ?
N18 C21 N15 117.9(3) . . ?
N18 C21 N13 118.2(3) . . ?
N15 C21 N13 123.9(3) . . ?
C2 N1 N2 105.7(3) . . ?
C2 N1 W1 133.8(2) . . ?
N2 N1 W1 120.34(18) . . ?
N4 B1 N6 110.0(3) . . ?
N4 B1 N2 108.9(3) . . ?
N6 B1 N2 108.7(3) . . ?
N4 B1 H1 109.8 . . ?
N6 B1 H1 109.8 . . ?
N2 B1 H1 109.8 . . ?
C4 N2 N1 110.4(3) . . ?
C4 N2 B1 128.7(3) . . ?
N1 N2 B1 120.8(3) . . ?
N13 Cu2 S2 123.74(9) . . ?
N13 Cu2 S1 115.77(9) . . ?
S2 Cu2 S1 108.08(4) . . ?
N13 Cu2 Br2 95.35(9) . . ?
S2 Cu2 Br2 106.09(3) . . ?
S1 Cu2 Br2 104.67(3) . . ?
N13 Cu2 W1 157.01(8) . . ?
S2 Cu2 W1 54.80(3) . . ?
S1 Cu2 W1 54.47(2) . . ?
Br2 Cu2 W1 107.14(3) . . ?
N13 Cu2 Cu3 136.20(9) . . ?
S2 Cu2 Cu3 98.69(3) . . ?
S1 Cu2 Cu3 50.60(3) . . ?
Br2 Cu2 Cu3 59.40(2) . . ?
W1 Cu2 Cu3 57.493(14) . . ?
N13 Cu2 Cu1 142.96(8) . . ?
S2 Cu2 Cu1 50.30(2) . . ?
S1 Cu2 Cu1 98.43(3) . . ?
Br2 Cu2 Cu1 60.78(2) . . ?
W1 Cu2 Cu1 57.241(14) . . ?
Cu3 Cu2 Cu1 58.07(3) . . ?
Cu2 S2 Cu1 80.07(4) . . ?
Cu2 S2 W1 72.82(3) . . ?
Cu1 S2 W1 71.96(3) . . ?
Cu2 Br2 Cu3 63.284(19) . . ?
Cu2 Br2 Cu1 63.10(3) . . ?
Cu3 Br2 Cu1 59.95(2) . . ?
C7 N3 N4 106.3(3) . . ?
C7 N3 W1 133.4(2) . . ?
N4 N3 W1 120.3(2) . . ?
N7 Cu3 S3 115.05(8) . . ?
N7 Cu3 S1 127.42(8) . . ?
S3 Cu3 S1 107.25(4) . . ?
N7 Cu3 W1 161.92(9) . . ?
S3 Cu3 W1 54.30(3) . . ?
S1 Cu3 W1 54.84(3) . . ?
N7 Cu3 Br2 91.16(9) . . ?
S3 Cu3 Br2 109.83(3) . . ?
S1 Cu3 Br2 102.76(3) . . ?
W1 Cu3 Br2 106.06(2) . . ?
N7 Cu3 Cu1 129.02(8) . . ?
S3 Cu3 Cu1 51.36(3) . . ?
S1 Cu3 Cu1 101.42(3) . . ?
W1 Cu3 Cu1 58.76(2) . . ?
Br2 Cu3 Cu1 61.402(18) . . ?
N7 Cu3 Cu2 139.04(8) . . ?
S3 Cu3 Cu2 101.05(4) . . ?
S1 Cu3 Cu2 50.60(3) . . ?
W1 Cu3 Cu2 58.276(17) . . ?
Br2 Cu3 Cu2 57.320(17) . . ?
Cu1 Cu3 Cu2 61.60(3) . . ?
Cu1 S3 Cu3 76.98(4) . . ?
Cu1 S3 W1 72.92(3) . . ?
Cu3 S3 W1 72.49(3) . . ?
C9 N4 N3 109.2(3) . . ?
C9 N4 B1 129.6(3) . . ?
N3 N4 B1 121.0(3) . . ?
C12 N5 N6 106.3(3) . . ?
C12 N5 W1 132.9(2) . . ?
N6 N5 W1 120.9(2) . . ?
C14 N6 N5 109.9(3) . . ?
C14 N6 B1 129.1(3) . . ?
N5 N6 B1 121.0(3) . . ?
C18 N7 C16 115.4(3) . . ?
C18 N7 Cu3 121.5(2) . . ?
C16 N7 Cu3 122.9(2) . . ?
C16 N8 C17 114.2(3) . . ?
C17 N9 C18 114.7(3) . . ?
C16 N10 H10D 120.0 . . ?
C16 N10 H10E 120.0 . . ?
H10D N10 H10E 120.0 . . ?
C17 N11 H11D 120.0 . . ?
C17 N11 H11E 120.0 . . ?
H11D N11 H11E 120.0 . . ?
C18 N12 H12A 120.0 . . ?
C18 N12 H12B 120.0 . . ?
H12A N12 H12B 120.0 . . ?
C19 N13 C21 114.7(3) . . ?
C19 N13 Cu2 123.4(2) . . ?
C21 N13 Cu2 120.8(2) . . ?
C19 N14 C20 116.3(3) . . ?
C21 N15 C20 115.6(3) . . ?
C19 N16 H16A 120.0 . . ?
C19 N16 H16B 120.0 . . ?
H16A N16 H16B 120.0 . . ?
C20 N17 H17A 120.0 . . ?
C20 N17 H17B 120.0 . . ?
H17A N17 H17B 120.0 . . ?
C21 N18 H18A 120.0 . . ?
C21 N18 H18B 120.0 . . ?
H18A N18 H18B 120.0 . . ?
C27 C26 H26A 109.5 . . ?
C27 C26 H26B 109.5 . . ?
H26A C26 H26B 109.5 . . ?
C27 C26 H26C 109.5 . . ?
H26A C26 H26C 109.5 . . ?
H26B C26 H26C 109.5 . . ?
N19 C27 C26 143.3(11) . . ?
C28 C29 H29A 109.5 . . ?
C28 C29 H29B 109.5 . . ?
H29A C29 H29B 109.5 . . ?
C28 C29 H29C 109.5 . . ?
H29A C29 H29C 109.5 . . ?
H29B C29 H29C 109.5 . . ?
N20 C28 C29 173.3(19) . . ?
C25 O1 C23 120.4(11) . . ?
C22 C23 O1 110.2(12) . . ?
C22 C23 H23A 109.6 . . ?
O1 C23 H23A 109.6 . . ?
C22 C23 H23B 109.6 . . ?
O1 C23 H23B 109.6 . . ?
H23A C23 H23B 108.1 . . ?
O1 C25 C24 119.9(12) . . ?
O1 C25 H25A 107.3 . . ?
C24 C25 H25A 107.3 . . ?
O1 C25 H25B 107.3 . . ?
C24 C25 H25B 107.3 . . ?
H25A C25 H25B 106.9 . . ?
C25 C24 H24A 109.5 . . ?
C25 C24 H24B 109.5 . . ?
H24A C24 H24B 109.5 . . ?
C25 C24 H24C 109.5 . . ?
H24A C24 H24C 109.5 . . ?
H24B C24 H24C 109.5 . . ?
C23 C22 H22A 109.5 . . ?
C23 C22 H22B 109.5 . . ?
H22A C22 H22B 109.5 . . ?
C23 C22 H22C 109.5 . . ?
H22A C22 H22C 109.5 . . ?
H22B C22 H22C 109.5 . . ?

loop_
_geom_bond_atom_site_label_1
_geom_bond_atom_site_label_2
_geom_bond_distance
_geom_bond_site_symmetry_2
_geom_bond_publ_flag
W1 N3 2.275(3) . ?
W1 S3 2.2820(11) . ?
W1 N5 2.289(3) . ?
W1 N1 2.290(3) . ?
W1 S1 2.3033(9) . ?
W1 S2 2.3117(10) . ?
W1 Cu3 2.6798(6) . ?
W1 Cu1 2.6878(7) . ?
W1 Cu2 2.7029(7) . ?
Br1 Cu1 2.3489(8) . ?
Cu1 S3 2.2408(11) . ?
Cu1 S2 2.2627(10) . ?
Cu1 Cu3 2.7950(9) . ?
Cu1 Br2 2.8350(7) . ?
Cu1 Cu2 2.8970(12) . ?
S1 Cu2 2.2541(10) . ?
S1 Cu3 2.2541(11) . ?
C1 C2 1.489(6) . ?
C1 H1A 0.9700 . ?
C1 H1B 0.9700 . ?
C1 H1C 0.9700 . ?
C2 N1 1.325(4) . ?
C2 C3 1.409(5) . ?
C3 C4 1.360(5) . ?
C3 H3 0.9400 . ?
C4 N2 1.348(4) . ?
C4 C5 1.508(5) . ?
C5 H5A 0.9700 . ?
C5 H5B 0.9700 . ?
C5 H5C 0.9700 . ?
C6 C7 1.493(6) . ?
C6 H6A 0.9700 . ?
C6 H6B 0.9700 . ?
C6 H6C 0.9700 . ?
C7 N3 1.356(5) . ?
C7 C8 1.381(6) . ?
C8 C9 1.361(6) . ?
C8 H8 0.9400 . ?
C9 N4 1.356(5) . ?
C9 C10 1.512(6) . ?
C10 H10A 0.9700 . ?
C10 H10B 0.9700 . ?
C10 H10C 0.9700 . ?
C11 C12 1.496(6) . ?
C11 H11A 0.9700 . ?
C11 H11B 0.9700 . ?
C11 H11C 0.9700 . ?
C12 N5 1.358(5) . ?
C12 C13 1.378(6) . ?
C13 C14 1.359(6) . ?
C13 H13 0.9400 . ?
C14 N6 1.359(5) . ?
C14 C15 1.485(6) . ?
C15 H15A 0.9700 . ?
C15 H15B 0.9700 . ?
C15 H15C 0.9700 . ?
C16 N10 1.329(4) . ?
C16 N8 1.352(4) . ?
C16 N7 1.355(4) . ?
C17 N9 1.335(4) . ?
C17 N11 1.343(4) . ?
C17 N8 1.355(4) . ?
C18 N12 1.335(4) . ?
C18 N9 1.346(4) . ?
C18 N7 1.349(4) . ?
C19 N16 1.316(5) . ?
C19 N14 1.323(4) . ?
C19 N13 1.367(4) . ?
C20 N14 1.334(5) . ?
C20 N17 1.344(4) . ?
C20 N15 1.356(4) . ?
C21 N18 1.329(4) . ?
C21 N15 1.334(4) . ?
C21 N13 1.374(4) . ?
N1 N2 1.382(4) . ?
B1 N4 1.505(5) . ?
B1 N6 1.526(5) . ?
B1 N2 1.527(5) . ?
B1 H1 0.9900 . ?
Cu2 N13 1.994(3) . ?
Cu2 S2 2.2409(10) . ?
Cu2 Br2 2.6966(8) . ?
Cu2 Cu3 2.8617(8) . ?
Br2 Cu3 2.7575(8) . ?
N3 N4 1.398(4) . ?
Cu3 N7 1.976(3) . ?
Cu3 S3 2.2501(10) . ?
N5 N6 1.367(4) . ?
N10 H10D 0.8700 . ?
N10 H10E 0.8700 . ?
N11 H11D 0.8700 . ?
N11 H11E 0.8700 . ?
N12 H12A 0.8700 . ?
N12 H12B 0.8700 . ?
N16 H16A 0.8700 . ?
N16 H16B 0.8700 . ?
N17 H17A 0.8700 . ?
N17 H17B 0.8700 . ?
N18 H18A 0.8700 . ?
N18 H18B 0.8700 . ?
N19 C27 1.121(15) . ?
C26 C27 1.565(12) . ?
C26 H26A 0.9700 . ?
C26 H26B 0.9700 . ?
C26 H26C 0.9700 . ?
C29 C28 1.446(12) . ?
C29 H29A 0.9700 . ?
C29 H29B 0.9700 . ?
C29 H29C 0.9700 . ?
N20 C28 1.215(12) . ?
O1 C25 1.333(18) . ?
O1 C23 1.384(19) . ?
C23 C22 1.288(19) . ?
C23 H23A 0.9800 . ?
C23 H23B 0.9800 . ?
C25 C24 1.43(2) . ?
C25 H25A 0.9800 . ?
C25 H25B 0.9800 . ?
C24 H24A 0.9700 . ?
C24 H24B 0.9700 . ?
C24 H24C 0.9700 . ?
C22 H22A 0.9700 . ?
C22 H22B 0.9700 . ?
C22 H22C 0.9700 . ?

loop_
_geom_hbond_atom_site_label_D
_geom_hbond_atom_site_label_H
_geom_hbond_atom_site_label_A
_geom_hbond_distance_DH
_geom_hbond_distance_HA
_geom_hbond_distance_DA
_geom_hbond_angle_DHA
_geom_hbond_site_symmetry_A
N11 H11D Br1 0.87 2.81 3.495(3) 137.2 2
N12 H12A N9 0.87 2.10 2.965(4) 173.7 2
N11 H11E N15 0.87 2.13 2.997(4) 173.7 7_566
N18 H18A N8 0.87 2.16 3.014(4) 168.1 7_566
C26 H26A Br2 0.97 2.80 3.637(12) 144.7 7_566
N16 H16A Br1 0.87 2.56 3.394(3) 160.9 2_655
N17 H17A N14 0.87 2.40 3.096(4) 137.4 7_666
N17 H17B Br1 0.87 2.80 3.494(3) 137.5 8_566
N10 H10E S1 0.87 2.71 3.530(3) 157.7 .
N10 H10D N19 0.87 2.14 2.927(9) 150.5 .
N12 H12B S3 0.87 2.73 3.370(3) 131.4 .
N16 H16B S2 0.87 2.64 3.442(3) 154.4 .
N18 H18B Br2 0.87 2.79 3.449(3) 134.2 .
C1 H1A S1 0.97 2.74 3.434(4) 128.7 .
C6 H6A S2 0.97 2.71 3.360(4) 124.9 .
C11 H11A S3 0.97 2.83 3.493(5) 126.0 .
C11 H11C S1 0.97 2.80 3.484(4) 127.8 .
